data_4301943
loop_
_publ_author_name
'Yanling Guo'
'Wei Dou'
'Xiaoyan Zhou'
'Weisheng Liu'
'Wenwu Qin'
'Zhipeng Zang'
'Hongrui Zhang'
'Daqi Wang'

_publ_contact_author_address
; Department of Chemistry and State Key Laboratory 
  of Applied Organic Chemistry, 
  Lanzhou University, Lanzhou 210093, China 
  State Key Laboratory of Coordination Chemistry,
  Nanjing University, Nanjing 210093, China
;
_publ_contact_author_email ' liuws@lzu.edu.cn '
_publ_contact_author_fax ' +86-931-8912582 '
_publ_contact_author_name 'Weisheng Liu'
_publ_contact_author_phone ' +86-931-8915151 '
_publ_section_title
;
Influence of Conformational Flexibility on Self-Assembly and Luminescence
Properties of Lanthanide Coordination Polymers with Flexibleexo-Bidentate
Biphenol Derivatives
;
_journal_name_full 'Inorganic Chemistry'
_journal_page_first 3581
_journal_page_last 3590
_journal_paper_doi 10.1021/ic802060e
_journal_volume 48
_journal_year 2009
_chemical_formula_sum 'C132 H132 N12 Nd2 O42'
_chemical_formula_weight 2846.98
_chemical_name_systematic
; 
 ? 
;
_space_group_IT_number 15
_symmetry_cell_setting monoclinic
_symmetry_space_group_name_Hall '-C 2yc'
_symmetry_space_group_name_H-M 'C 1 2/c 1'
_atom_sites_solution_hydrogens geom
_atom_sites_solution_primary direct
_atom_sites_solution_secondary difmap
_audit_creation_method SHELXL-97
_cell_angle_alpha 90.00
_cell_angle_beta 90.7780(10)
_cell_angle_gamma 90.00
_cell_formula_units_Z 4
_cell_length_a 35.6360(19)
_cell_length_b 23.5611(19)
_cell_length_c 22.6605(15)
_cell_measurement_reflns_used 6234
_cell_measurement_temperature 294(2)
_cell_measurement_theta_max 18.82
_cell_measurement_theta_min 2.25
_cell_volume 19025(2)
_computing_cell_refinement 'Bruker SMART'
_computing_data_collection 'Bruker SMART'
_computing_data_reduction 'Bruker SAINT'
_computing_molecular_graphics 'Bruker SHELXTL'
_computing_publication_material 'Bruker SHELXTL'
_computing_structure_refinement 'SHELXL-97 (Sheldrick, 1997)'
_computing_structure_solution 'SHELXS-97 (Sheldrick, 1990)'
_diffrn_ambient_temperature 294(2)
_diffrn_measured_fraction_theta_full 0.985
_diffrn_measured_fraction_theta_max 0.985
_diffrn_measurement_device_type 'CCD area detector'
_diffrn_measurement_method 'phi and omega scans'
_diffrn_radiation_monochromator graphite
_diffrn_radiation_source 'fine-focus sealed tube'
_diffrn_radiation_type MoK\a
_diffrn_radiation_wavelength 0.71073
_diffrn_reflns_av_R_equivalents 0.0672
_diffrn_reflns_av_sigmaI/netI 0.0920
_diffrn_reflns_limit_h_max 23
_diffrn_reflns_limit_h_min -43
_diffrn_reflns_limit_k_max 28
_diffrn_reflns_limit_k_min -27
_diffrn_reflns_limit_l_max 27
_diffrn_reflns_limit_l_min -27
_diffrn_reflns_number 48306
_diffrn_reflns_theta_full 25.50
_diffrn_reflns_theta_max 25.50
_diffrn_reflns_theta_min 1.80
_exptl_absorpt_coefficient_mu 0.601
_exptl_absorpt_correction_T_max 0.8642
_exptl_absorpt_correction_T_min 0.8402
_exptl_absorpt_correction_type multi-scan
_exptl_absorpt_process_details SADABS
_exptl_crystal_colour purple
_exptl_crystal_density_diffrn 0.994
_exptl_crystal_density_method 'not measured'
_exptl_crystal_description hexagon
_exptl_crystal_F_000 5856
_exptl_crystal_size_max 0.30
_exptl_crystal_size_mid 0.25
_exptl_crystal_size_min 0.25
_refine_diff_density_max 0.810
_refine_diff_density_min -1.502
_refine_diff_density_rms 0.105
_refine_ls_extinction_coef 0.00012(5)
_refine_ls_extinction_expression Fc^*^=kFc[1+0.001xFc^2^\l^3^/sin(2\q)]^-1/4^
_refine_ls_extinction_method SHELXL
_refine_ls_goodness_of_fit_ref 1.064
_refine_ls_hydrogen_treatment constr
_refine_ls_matrix_type full
_refine_ls_number_parameters 795
_refine_ls_number_reflns 17446
_refine_ls_number_restraints 9
_refine_ls_restrained_S_all 1.064
_refine_ls_R_factor_all 0.1498
_refine_ls_R_factor_gt 0.0787
_refine_ls_shift/su_max 0.000
_refine_ls_shift/su_mean 0.000
_refine_ls_structure_factor_coef Fsqd
_refine_ls_weighting_details 'calc w=1/[\s^2^(Fo^2^)+(0.1257P)^2^+0.0000P] where P=(Fo^2^+2Fc^2^)/3'
_refine_ls_weighting_scheme calc
_refine_ls_wR_factor_gt 0.2032
_refine_ls_wR_factor_ref 0.2489
_reflns_number_gt 8965
_reflns_number_total 17446
_reflns_threshold_expression >2sigma(I)
_cod_data_source_file ic802060e_si_001_1.cif
_cod_data_source_block '[1]'
_cod_depositor_comments
;
The following automatic conversions were performed:
'_symmetry_cell_setting' value 'Monoclinic' changed to 'monoclinic'
according to '/home/saulius/struct/CIF-dictionaries/cif_core.dic'
dictionary named 'cif_core.dic' version 2.4.1 from
2010-06-29.

'_refine_ls_hydrogen_treatment' value 'CONSTR' changed to
'constr' according to '/home/saulius/struct/CIF-dictionaries/cif_core.dic'
dictionary named 'cif_core.dic' version 2.4.1 from 2010-06-29.

Automatic conversion script
Id: cif_fix_enum 1527 2010-12-29 10:47:43Z saulius 
;
_cod_original_sg_symbol_H-M 'C 2/c'
_cod_database_code 4301943

loop_
_symmetry_equiv_pos_as_xyz
'x, y, z'
'-x, y, -z+1/2'
'x+1/2, y+1/2, z'
'-x+1/2, y+1/2, -z+1/2'
'-x, -y, -z'
'x, -y, z-1/2'
'-x+1/2, -y+1/2, -z'
'x+1/2, -y+1/2, z-1/2'

loop_
_atom_site_label
_atom_site_type_symbol
_atom_site_fract_x
_atom_site_fract_y
_atom_site_fract_z
_atom_site_U_iso_or_equiv
_atom_site_adp_type
_atom_site_occupancy
_atom_site_symmetry_multiplicity
_atom_site_calc_flag
_atom_site_refinement_flags
_atom_site_disorder_assembly
_atom_site_disorder_group
Nd1 Nd 0.329582(11) -0.031578(16) -0.012573(16) 0.05926(18) Uani 1 1 d . . 1
C1 C 0.5202(3) -0.0517(4) 0.2533(4) 0.091(3) Uani 1 1 d . . 1
C2 C 0.5386(3) -0.0887(5) 0.2879(5) 0.125(4) Uani 1 1 d . A 1
H2 H 0.5249 -0.1125 0.3122 0.150 Uiso 1 1 calc R A 1
C3 C 0.5780(5) -0.0930(8) 0.2889(6) 0.153(5) Uani 1 1 d . A 1
H3 H 0.5897 -0.1205 0.3120 0.184 Uiso 1 1 calc R A 1
C4 C 0.5988(4) -0.0569(8) 0.2563(6) 0.147(5) Uani 1 1 d . A 1
H4 H 0.6248 -0.0600 0.2569 0.176 Uiso 1 1 calc R A 1
C5 C 0.5817(3) -0.0153(6) 0.2219(5) 0.124(4) Uani 1 1 d . A 1
H5 H 0.5958 0.0106 0.2006 0.149 Uiso 1 1 calc R A 1
C6 C 0.5422(3) -0.0138(5) 0.2204(5) 0.099(3) Uani 1 1 d . A 1
C7 C 0.5377(3) 0.0412(5) 0.1340(8) 0.131(5) Uani 1 1 d . A 1
H7A H 0.5638 0.0520 0.1394 0.158 Uiso 1 1 calc R A 1
H7B H 0.5243 0.0739 0.1186 0.158 Uiso 1 1 calc R A 1
C8 C 0.5353(2) -0.0049(6) 0.0911(5) 0.121(4) Uani 1 1 d . A 1
H8A H 0.5481 -0.0381 0.1066 0.145 Uiso 1 1 calc R A 1
H8B H 0.5475 0.0063 0.0549 0.145 Uiso 1 1 calc R A 1
C9 C 0.4854(3) -0.0655(5) 0.0484(4) 0.089(3) Uani 1 1 d . A 1
C10 C 0.5112(4) -0.1025(7) 0.0236(5) 0.129(4) Uani 1 1 d . A 1
H10 H 0.5367 -0.0952 0.0285 0.154 Uiso 1 1 calc R A 1
C11 C 0.5005(5) -0.1471(8) -0.0064(7) 0.163(6) Uani 1 1 d . A 1
H11 H 0.5182 -0.1707 -0.0237 0.196 Uiso 1 1 calc R A 1
C12 C 0.4622(5) -0.1592(6) -0.0123(5) 0.140(4) Uani 1 1 d . A 1
H12 H 0.4547 -0.1917 -0.0326 0.168 Uiso 1 1 calc R A 1
C13 C 0.4348(3) -0.1237(4) 0.0116(5) 0.105(3) Uani 1 1 d . A 1
H13 H 0.4095 -0.1323 0.0069 0.126 Uiso 1 1 calc R A 1
C14 C 0.4461(2) -0.0756(4) 0.0426(4) 0.081(2) Uani 1 1 d . A 1
C15 C 0.4161(2) -0.0383(3) 0.0643(3) 0.068(2) Uani 1 1 d . A 1
C16 C 0.3987(3) 0.0470(5) 0.1186(5) 0.113(4) Uani 1 1 d . A 1
H16A H 0.3884 0.0322 0.1549 0.136 Uiso 1 1 calc R A 1
H16B H 0.3782 0.0522 0.0905 0.136 Uiso 1 1 calc R A 1
C17 C 0.4173(3) 0.1033(5) 0.1308(4) 0.094(3) Uani 1 1 d . A 1
C18 C 0.4431(4) 0.1078(6) 0.1751(6) 0.155(6) Uani 1 1 d . A 1
H18 H 0.4498 0.0770 0.1987 0.186 Uiso 1 1 calc R A 1
C19 C 0.4592(5) 0.1616(9) 0.1834(9) 0.196(8) Uani 1 1 d . A 1
H19 H 0.4776 0.1673 0.2123 0.235 Uiso 1 1 calc R A 1
C20 C 0.4469(6) 0.2077(6) 0.1465(11) 0.173(6) Uani 1 1 d . A 1
H20 H 0.4567 0.2437 0.1534 0.207 Uiso 1 1 calc R A 1
C21 C 0.4220(6) 0.2011(11) 0.1031(10) 0.187(7) Uani 1 1 d . A 1
H21 H 0.4150 0.2308 0.0782 0.224 Uiso 1 1 calc R A 1
C22 C 0.4076(4) 0.1490(7) 0.0976(6) 0.132(4) Uani 1 1 d . A 1
H22 H 0.3893 0.1436 0.0685 0.159 Uiso 1 1 calc R A 1
C23 C 0.2985(4) 0.2486(6) 0.0411(5) 0.128(4) Uani 1 1 d . B 1
H23 H 0.2777 0.2555 0.0644 0.154 Uiso 1 1 calc R B 1
C24 C 0.3246(7) 0.2935(7) 0.0312(7) 0.162(6) Uani 1 1 d . B 1
H24 H 0.3209 0.3292 0.0478 0.194 Uiso 1 1 calc R B 1
C25 C 0.3542(6) 0.2833(12) -0.0021(9) 0.176(8) Uani 1 1 d . B 1
H25 H 0.3721 0.3114 -0.0084 0.211 Uiso 1 1 calc R B 1
C26 C 0.3579(8) 0.2323(16) -0.0261(10) 0.213(13) Uani 1 1 d . B 1
H26 H 0.3784 0.2256 -0.0500 0.255 Uiso 1 1 calc R B 1
C27 C 0.3317(6) 0.1870(9) -0.0170(8) 0.164(7) Uani 1 1 d . B 1
H27 H 0.3351 0.1520 -0.0352 0.196 Uiso 1 1 calc R B 1
C28 C 0.3031(4) 0.1957(5) 0.0173(4) 0.107(4) Uani 1 1 d . B 1
C29 C 0.2765(4) 0.1475(5) 0.0281(4) 0.121(4) Uani 1 1 d . B 1
H29A H 0.2509 0.1614 0.0263 0.145 Uiso 1 1 calc R B 1
H29B H 0.2794 0.1191 -0.0025 0.145 Uiso 1 1 calc R B 1
C30 C 0.2987(2) 0.0711(4) 0.0948(3) 0.072(2) Uani 1 1 d . B 1
C31 C 0.3021(2) 0.0494(4) 0.1561(3) 0.073(2) Uani 1 1 d . B 1
C32 C 0.2883(3) -0.0046(5) 0.1673(4) 0.111(3) Uani 1 1 d . B 1
H32 H 0.2774 -0.0259 0.1371 0.133 Uiso 1 1 calc R B 1
C33 C 0.2911(4) -0.0265(5) 0.2241(5) 0.133(4) Uani 1 1 d . B 1
H33 H 0.2818 -0.0625 0.2322 0.160 Uiso 1 1 calc R B 1
C34 C 0.3076(4) 0.0053(6) 0.2683(5) 0.129(4) Uani 1 1 d . B 1
H34 H 0.3089 -0.0094 0.3063 0.155 Uiso 1 1 calc R B 1
C35 C 0.3217(3) 0.0567(5) 0.2579(4) 0.104(3) Uani 1 1 d . B 1
H35 H 0.3335 0.0766 0.2883 0.125 Uiso 1 1 calc R B 1
C36 C 0.3190(2) 0.0808(4) 0.2013(3) 0.076(2) Uani 1 1 d . B 1
C37 C 0.3444(3) 0.1710(4) 0.2308(5) 0.111(3) Uani 1 1 d . B 1
H37A H 0.3709 0.1655 0.2395 0.133 Uiso 1 1 calc R B 1
H37B H 0.3305 0.1651 0.2667 0.133 Uiso 1 1 calc R B 1
C38 C 0.3377(3) 0.2291(4) 0.2077(6) 0.121(4) Uani 1 1 d . B 1
H38A H 0.3473 0.2578 0.2347 0.146 Uiso 1 1 calc R B 1
H38B H 0.3490 0.2343 0.1693 0.146 Uiso 1 1 calc R B 1
C39 C 0.2771(4) 0.2801(4) 0.1914(4) 0.107(3) Uani 1 1 d . B 1
C40 C 0.2956(5) 0.3323(6) 0.1815(5) 0.146(5) Uani 1 1 d . B 1
H40 H 0.3215 0.3360 0.1860 0.175 Uiso 1 1 calc R B 1
C41 C 0.2724(7) 0.3789(5) 0.1640(6) 0.173(8) Uani 1 1 d . B 1
H41 H 0.2832 0.4143 0.1576 0.208 Uiso 1 1 calc R B 1
C42 C 0.2352(8) 0.3726(9) 0.1568(7) 0.192(11) Uani 1 1 d . B 1
H42 H 0.2202 0.4029 0.1449 0.230 Uiso 1 1 calc R B 1
C43 C 0.2200(5) 0.3212(6) 0.1673(5) 0.145(6) Uani 1 1 d . B 1
H43 H 0.1942 0.3170 0.1625 0.174 Uiso 1 1 calc R B 1
C44 C 0.2405(4) 0.2749(5) 0.1845(4) 0.100(3) Uani 1 1 d . B 1
C45 C 0.2222(3) 0.2192(5) 0.1898(4) 0.100(3) Uani 1 1 d . B 1
C46 C 0.2023(4) 0.1982(7) 0.1403(5) 0.133(4) Uani 1 1 d . B 1
H46 H 0.2001 0.2199 0.1061 0.160 Uiso 1 1 calc R B 1
C47 C 0.1862(4) 0.1456(9) 0.1432(8) 0.169(6) Uani 1 1 d . B 1
H47 H 0.1717 0.1324 0.1116 0.203 Uiso 1 1 calc R B 1
C48 C 0.1911(5) 0.1116(7) 0.1925(8) 0.169(6) Uani 1 1 d . B 1
H48 H 0.1822 0.0745 0.1928 0.203 Uiso 1 1 calc R B 1
C49 C 0.2096(4) 0.1339(6) 0.2413(5) 0.134(4) Uani 1 1 d . B 1
H49 H 0.2116 0.1124 0.2757 0.161 Uiso 1 1 calc R B 1
C50 C 0.2247(3) 0.1860(4) 0.2397(4) 0.091(3) Uani 1 1 d . B 1
C51 C 0.2469(3) 0.1744(3) 0.3379(4) 0.093(3) Uani 1 1 d . B 1
H51A H 0.2570 0.1378 0.3267 0.112 Uiso 1 1 calc R B 1
H51B H 0.2230 0.1683 0.3568 0.112 Uiso 1 1 calc R B 1
C52 C 0.2739(3) 0.2045(3) 0.3800(4) 0.087(3) Uani 1 1 d . B 1
H52A H 0.2807 0.1797 0.4126 0.105 Uiso 1 1 calc R B 1
H52B H 0.2966 0.2151 0.3596 0.105 Uiso 1 1 calc R B 1
C53 C 0.2739(2) 0.2883(3) 0.4408(3) 0.072(2) Uani 1 1 d . B 1
C54 C 0.3082(3) 0.2735(4) 0.4662(4) 0.097(3) Uani 1 1 d . B 1
H54 H 0.3192 0.2390 0.4567 0.116 Uiso 1 1 calc R B 1
C55 C 0.3257(3) 0.3090(5) 0.5046(5) 0.115(4) Uani 1 1 d . B 1
H55 H 0.3486 0.2983 0.5214 0.138 Uiso 1 1 calc R B 1
C56 C 0.3101(3) 0.3610(5) 0.5195(5) 0.112(3) Uani 1 1 d . B 1
H56 H 0.3221 0.3850 0.5463 0.134 Uiso 1 1 calc R B 1
C57 C 0.2761(2) 0.3762(4) 0.4932(4) 0.088(3) Uani 1 1 d . B 1
H57 H 0.2658 0.4115 0.5020 0.106 Uiso 1 1 calc R B 1
C58 C 0.2569(2) 0.3412(3) 0.4549(3) 0.070(2) Uani 1 1 d . B 1
C59 C 0.2196(2) 0.3622(4) 0.4315(4) 0.074(2) Uani 1 1 d . B 1
C60 C 0.1675(3) 0.3483(5) 0.3651(6) 0.139 Uani 1 1 d . B 1
H60A H 0.1537 0.3700 0.3940 0.167 Uiso 1 1 calc R B 1
H60B H 0.1715 0.3725 0.3312 0.167 Uiso 1 1 calc R B 1
C61 C 0.1455(3) 0.3016(5) 0.3473(6) 0.129(4) Uani 1 1 d . B 1
C62 C 0.1521(4) 0.2747(6) 0.2940(7) 0.156 Uani 1 1 d . B 1
H62 H 0.1697 0.2895 0.2682 0.187 Uiso 1 1 calc R B 1
C63 C 0.1326(4) 0.2255(6) 0.2791(7) 0.159 Uani 1 1 d . B 1
H63 H 0.1370 0.2075 0.2434 0.191 Uiso 1 1 calc R B 1
C64 C 0.1063(4) 0.2034(7) 0.3177(7) 0.160 Uani 1 1 d . B 1
H64 H 0.0932 0.1705 0.3078 0.192 Uiso 1 1 calc R B 1
C65 C 0.0997(4) 0.2304(6) 0.3711(7) 0.156 Uani 1 1 d . B 1
H65 H 0.0821 0.2156 0.3969 0.187 Uiso 1 1 calc R B 1
C66 C 0.1192(3) 0.2795(5) 0.3859(6) 0.160 Uani 1 1 d . B 1
H66 H 0.1148 0.2976 0.4216 0.192 Uiso 1 1 calc R B 1
H1W H 0.1727 0.0331 0.0069 0.192 Uiso 1 1 d RD B 1
H2W H 0.1410 0.0367 0.0425 0.192 Uiso 1 1 d RD B 1
H3W H 0.5424 0.7472 0.1230 0.192 Uiso 1 1 d RD B 1
H4W H 0.5483 0.7959 0.1604 0.192 Uiso 1 1 d RD B 1
H5W H 0.3135 0.3934 0.3339 0.192 Uiso 1 1 d RD B 1
H6W H 0.3421 0.4275 0.3154 0.192 Uiso 1 1 d RD B 1
N1 N 0.42575(19) 0.0064(3) 0.0949(3) 0.093(2) Uani 1 1 d . A 1
H1 H 0.4492 0.0124 0.1014 0.112 Uiso 1 1 calc R A 1
N2 N 0.3629(2) -0.1193(4) -0.0872(4) 0.085(2) Uani 1 1 d . C 1
N3 N 0.3674(2) 0.0626(3) -0.0754(3) 0.0789(18) Uani 1 1 d . D 1
N4 N 0.2614(2) -0.0314(3) -0.0899(3) 0.0772(19) Uani 1 1 d . E 1
N5 N 0.2839(3) 0.1213(3) 0.0866(3) 0.119(3) Uani 1 1 d . B 1
H5A H 0.2779 0.1405 0.1174 0.143 Uiso 1 1 calc R B 1
N6 N 0.2034(2) 0.3331(3) 0.3903(4) 0.119(3) Uani 1 1 d . B 1
H6 H 0.2146 0.3033 0.3772 0.143 Uiso 1 1 calc R B 1
O1 O 0.52283(18) 0.0261(3) 0.1886(4) 0.106(2) Uani 1 1 d . A 1
O2 O 0.49601(15) -0.0186(3) 0.0786(3) 0.0989(19) Uani 1 1 d . A 1
O3 O 0.38242(15) -0.0488(2) 0.0526(2) 0.0770(14) Uani 1 1 d . A 1
O4 O 0.34488(17) -0.1327(2) -0.0415(3) 0.0809(15) Uani 1 1 d . C 1
O5 O 0.37004(17) -0.0679(3) -0.0953(2) 0.0839(16) Uani 1 1 d . C 1
O6 O 0.3727(2) -0.1563(3) -0.1222(3) 0.127(2) Uani 1 1 d . C 1
O7 O 0.38136(16) 0.0402(2) -0.0301(3) 0.0842(16) Uani 1 1 d . D 1
O8 O 0.33466(19) 0.0452(2) -0.0901(2) 0.0848(16) Uani 1 1 d . D 1
O9 O 0.3832(2) 0.0986(3) -0.1043(3) 0.117(2) Uani 1 1 d . D 1
O10 O 0.28870(17) -0.0657(2) -0.0972(2) 0.0797(15) Uani 1 1 d . E 1
O11 O 0.23437(19) -0.0302(3) -0.1229(3) 0.109(2) Uani 1 1 d . E 1
O12 O 0.26412(15) 0.0015(2) -0.0456(2) 0.0808(15) Uani 1 1 d . E 1
O13 O 0.30784(15) 0.0410(2) 0.0527(2) 0.0724(14) Uani 1 1 d . B 1
O14 O 0.33195(18) 0.1317(3) 0.1856(2) 0.0928(18) Uani 1 1 d . B 1
O15 O 0.2972(2) 0.2303(3) 0.2039(4) 0.127(2) Uani 1 1 d . B 1
O16 O 0.24207(18) 0.2093(2) 0.2871(3) 0.0912(17) Uani 1 1 d . B 1
O17 O 0.25496(15) 0.2550(2) 0.4017(2) 0.0776(15) Uani 1 1 d . B 1
O18 O 0.20556(15) 0.4061(2) 0.4522(2) 0.0813(15) Uani 1 1 d . . 1
O19 O 0.1604(3) 0.0152(6) 0.0344(6) 0.252 Uani 1 1 d D F 1
O20 O 0.5318(3) 0.7709(5) 0.1501(6) 0.248 Uani 1 1 d D G 1
O21 O 0.3378(3) 0.3973(5) 0.3375(6) 0.252 Uani 1 1 d D H 1

loop_
_atom_site_aniso_label
_atom_site_aniso_U_11
_atom_site_aniso_U_22
_atom_site_aniso_U_33
_atom_site_aniso_U_23
_atom_site_aniso_U_13
_atom_site_aniso_U_12
Nd1 0.0631(3) 0.0631(3) 0.0515(3) 0.00127(18) -0.00082(17) -0.0074(2)
C1 0.076(5) 0.113(7) 0.082(6) -0.002(5) -0.018(5) 0.006(5)
C2 0.114(9) 0.154(10) 0.108(8) 0.016(7) -0.025(7) 0.015(8)
C3 0.137(12) 0.210(15) 0.112(10) 0.005(10) -0.040(9) 0.070(12)
C4 0.087(8) 0.241(16) 0.112(10) 0.018(10) -0.020(7) 0.046(10)
C5 0.073(6) 0.165(10) 0.135(10) -0.007(8) -0.020(6) 0.017(7)
C6 0.075(6) 0.118(8) 0.103(7) -0.022(6) -0.027(6) 0.021(6)
C7 0.085(8) 0.128(10) 0.181(14) 0.027(10) -0.032(9) -0.024(7)
C8 0.046(5) 0.196(12) 0.122(9) 0.066(9) 0.008(5) 0.004(6)
C9 0.069(6) 0.124(8) 0.074(6) 0.013(5) 0.006(5) 0.021(6)
C10 0.099(8) 0.184(13) 0.103(9) -0.020(8) -0.002(7) 0.049(9)
C11 0.125(12) 0.213(17) 0.151(13) -0.018(13) -0.002(10) 0.075(13)
C12 0.163(13) 0.140(10) 0.117(10) -0.038(8) -0.007(9) 0.029(10)
C13 0.107(7) 0.104(7) 0.103(7) -0.008(6) -0.019(6) 0.028(6)
C14 0.073(6) 0.098(6) 0.072(5) 0.013(5) -0.008(4) 0.007(5)
C15 0.057(5) 0.084(6) 0.061(5) 0.008(4) -0.004(4) -0.004(4)
C16 0.063(5) 0.142(9) 0.133(9) -0.043(7) -0.009(6) 0.011(6)
C17 0.078(6) 0.110(7) 0.093(7) -0.025(6) -0.017(5) 0.012(6)
C18 0.140(10) 0.126(9) 0.197(13) -0.028(9) -0.103(10) 0.011(8)
C19 0.159(14) 0.198(18) 0.227(18) -0.078(15) -0.084(13) -0.013(13)
C20 0.183(17) 0.097(9) 0.24(2) -0.024(12) 0.023(15) -0.001(11)
C21 0.146(15) 0.23(2) 0.188(18) 0.016(16) -0.015(13) 0.009(15)
C22 0.124(10) 0.155(12) 0.118(10) 0.005(9) -0.015(8) 0.014(10)
C23 0.184(13) 0.130(10) 0.071(7) -0.018(7) 0.006(7) 0.033(10)
C24 0.25(2) 0.131(11) 0.107(11) 0.009(9) -0.026(12) -0.050(14)
C25 0.143(16) 0.25(3) 0.132(17) 0.069(16) -0.012(12) -0.005(17)
C26 0.19(2) 0.30(4) 0.146(18) 0.07(2) 0.028(16) 0.12(3)
C27 0.188(18) 0.176(17) 0.126(14) 0.009(11) -0.003(13) 0.086(14)
C28 0.150(10) 0.117(9) 0.054(6) -0.004(6) -0.008(6) 0.051(8)
C29 0.200(12) 0.088(7) 0.074(7) 0.004(5) -0.021(7) 0.043(8)
C30 0.080(5) 0.089(6) 0.048(5) -0.005(4) 0.002(4) 0.001(5)
C31 0.084(5) 0.086(5) 0.049(5) 0.001(4) 0.010(4) 0.014(4)
C32 0.163(10) 0.106(7) 0.064(6) 0.005(5) 0.020(6) -0.022(7)
C33 0.203(14) 0.110(8) 0.087(8) 0.013(7) 0.035(8) -0.012(8)
C34 0.202(14) 0.125(9) 0.061(7) 0.024(7) 0.018(8) 0.032(10)
C35 0.136(9) 0.117(8) 0.060(6) -0.009(5) -0.006(6) 0.029(7)
C36 0.086(6) 0.085(6) 0.058(5) -0.004(4) 0.004(4) 0.027(5)
C37 0.105(7) 0.114(8) 0.113(8) -0.041(6) -0.039(6) 0.031(6)
C38 0.117(9) 0.098(8) 0.149(10) -0.041(7) -0.026(7) 0.020(7)
C39 0.162(12) 0.071(7) 0.087(7) 0.002(5) 0.014(7) 0.021(7)
C40 0.207(14) 0.118(10) 0.112(9) -0.024(8) -0.003(9) 0.015(10)
C41 0.35(3) 0.063(7) 0.109(10) 0.008(6) 0.008(14) 0.061(13)
C42 0.31(3) 0.157(16) 0.111(11) -0.031(10) -0.053(14) 0.14(2)
C43 0.225(15) 0.128(10) 0.082(8) -0.011(7) -0.020(8) 0.097(11)
C44 0.129(9) 0.109(8) 0.063(6) -0.003(5) -0.008(6) 0.038(8)
C45 0.096(7) 0.135(9) 0.070(6) -0.008(6) -0.005(5) 0.033(7)
C46 0.130(10) 0.181(13) 0.088(8) -0.023(8) -0.030(7) 0.026(10)
C47 0.153(13) 0.199(17) 0.154(14) -0.039(13) -0.057(11) -0.029(12)
C48 0.204(16) 0.153(12) 0.149(14) -0.011(11) -0.033(12) -0.040(11)
C49 0.144(10) 0.158(11) 0.100(9) -0.005(8) -0.020(8) -0.035(9)
C50 0.103(7) 0.090(6) 0.080(6) -0.008(5) -0.019(5) 0.003(6)
C51 0.135(8) 0.073(5) 0.071(6) 0.000(4) -0.020(5) 0.019(5)
C52 0.112(7) 0.085(6) 0.065(5) 0.004(4) -0.009(5) 0.040(5)
C53 0.075(5) 0.081(5) 0.061(5) -0.001(4) 0.005(4) 0.013(4)
C54 0.094(7) 0.106(7) 0.089(7) -0.013(5) -0.017(5) 0.028(6)
C55 0.093(7) 0.132(9) 0.120(9) -0.014(7) -0.024(7) 0.036(7)
C56 0.086(7) 0.131(9) 0.117(8) -0.027(7) -0.026(6) 0.006(7)
C57 0.081(6) 0.090(6) 0.093(6) -0.028(5) -0.001(5) 0.011(5)
C58 0.068(5) 0.086(5) 0.057(5) -0.005(4) 0.006(4) 0.008(4)
C59 0.071(5) 0.076(5) 0.075(5) -0.007(4) 0.000(4) 0.010(4)
C60 0.118 0.144 0.154 -0.032 -0.047 0.050
C61 0.108(8) 0.134(9) 0.144(10) -0.032(8) -0.047(7) 0.050(7)
C62 0.138 0.164 0.164 -0.032 -0.047 0.050
C63 0.148 0.163 0.165 -0.032 -0.047 0.050
C64 0.140 0.174 0.164 -0.032 -0.047 0.050
C65 0.141 0.165 0.161 -0.032 -0.047 0.050
C66 0.152 0.159 0.168 -0.032 -0.047 0.050
N1 0.054(4) 0.119(6) 0.107(6) -0.033(5) -0.004(4) -0.002(4)
N2 0.078(5) 0.101(6) 0.075(5) -0.027(5) -0.009(4) 0.013(5)
N3 0.088(5) 0.071(4) 0.078(5) 0.003(4) 0.026(4) -0.008(4)
N4 0.082(5) 0.078(5) 0.070(4) 0.016(4) -0.017(4) -0.016(4)
N5 0.207(10) 0.091(5) 0.059(5) -0.007(4) -0.016(5) 0.060(6)
N6 0.103(6) 0.112(6) 0.139(7) -0.054(5) -0.061(5) 0.054(5)
O1 0.072(4) 0.119(5) 0.126(6) 0.018(4) -0.012(4) 0.002(4)
O2 0.050(3) 0.131(5) 0.116(5) 0.013(4) 0.002(3) 0.000(3)
O3 0.069(4) 0.085(3) 0.077(4) 0.010(3) -0.007(3) -0.009(3)
O4 0.094(4) 0.069(3) 0.080(4) 0.002(3) -0.004(3) -0.009(3)
O5 0.095(4) 0.078(4) 0.079(4) -0.002(3) 0.014(3) -0.003(3)
O6 0.150(6) 0.124(5) 0.106(5) -0.034(5) 0.010(5) 0.021(5)
O7 0.089(4) 0.088(4) 0.075(4) 0.015(3) -0.003(3) -0.018(3)
O8 0.106(5) 0.083(4) 0.065(4) 0.013(3) 0.004(3) -0.005(3)
O9 0.133(6) 0.091(4) 0.127(6) 0.029(4) 0.044(5) -0.016(4)
O10 0.082(4) 0.080(4) 0.077(4) -0.008(3) -0.013(3) -0.007(3)
O11 0.099(5) 0.125(5) 0.102(5) 0.000(4) -0.047(4) 0.002(4)
O12 0.078(4) 0.085(4) 0.080(4) -0.011(3) -0.008(3) -0.002(3)
O13 0.086(4) 0.079(3) 0.052(3) -0.005(3) 0.001(3) 0.003(3)
O14 0.116(5) 0.088(4) 0.074(4) -0.013(3) -0.013(3) 0.013(4)
O15 0.114(6) 0.085(4) 0.181(8) 0.019(4) 0.016(5) 0.020(4)
O16 0.112(5) 0.085(4) 0.077(4) 0.002(3) -0.017(3) 0.017(3)
O17 0.083(4) 0.075(3) 0.075(4) -0.014(3) -0.008(3) 0.022(3)
O18 0.079(3) 0.079(3) 0.087(4) -0.019(3) 0.006(3) 0.024(3)
O19 0.234 0.249 0.269 -0.082 -0.116 0.050
O20 0.241 0.236 0.264 -0.082 -0.116 0.050
O21 0.244 0.239 0.269 -0.082 -0.116 0.050

loop_
_atom_type_symbol
_atom_type_description
_atom_type_scat_dispersion_real
_atom_type_scat_dispersion_imag
_atom_type_scat_source
C C 0.0033 0.0016 'International Tables Vol C Tables 4.2.6.8 and 6.1.1.4'
H H 0.0000 0.0000 'International Tables Vol C Tables 4.2.6.8 and 6.1.1.4'
N N 0.0061 0.0033 'International Tables Vol C Tables 4.2.6.8 and 6.1.1.4'
O O 0.0106 0.0060 'International Tables Vol C Tables 4.2.6.8 and 6.1.1.4'
Nd Nd -0.1943 3.0179 'International Tables Vol C Tables 4.2.6.8 and 6.1.1.4'

loop_
_geom_angle_atom_site_label_1
_geom_angle_atom_site_label_2
_geom_angle_atom_site_label_3
_geom_angle
_geom_angle_site_symmetry_1
_geom_angle_site_symmetry_3
_geom_angle_publ_flag
O18 Nd1 O13 84.70(19) 4_545 . ?
O18 Nd1 O3 87.49(18) 4_545 . ?
O13 Nd1 O3 89.92(18) . . ?
O18 Nd1 O10 86.42(18) 4_545 . ?
O13 Nd1 O10 120.55(19) . . ?
O3 Nd1 O10 148.1(2) . . ?
O18 Nd1 O5 121.9(2) 4_545 . ?
O13 Nd1 O5 153.00(19) . . ?
O3 Nd1 O5 87.05(19) . . ?
O10 Nd1 O5 70.0(2) . . ?
O18 Nd1 O8 152.3(2) 4_545 . ?
O13 Nd1 O8 86.83(18) . . ?
O3 Nd1 O8 118.9(2) . . ?
O10 Nd1 O8 75.33(19) . . ?
O5 Nd1 O8 71.38(19) . . ?
O18 Nd1 O4 71.7(2) 4_545 . ?
O13 Nd1 O4 154.65(19) . . ?
O3 Nd1 O4 80.27(18) . . ?
O10 Nd1 O4 68.11(19) . . ?
O5 Nd1 O4 50.43(19) . . ?
O8 Nd1 O4 118.4(2) . . ?
O18 Nd1 O7 153.08(19) 4_545 . ?
O13 Nd1 O7 82.12(19) . . ?
O3 Nd1 O7 69.18(19) . . ?
O10 Nd1 O7 120.48(19) . . ?
O5 Nd1 O7 71.73(19) . . ?
O8 Nd1 O7 49.9(2) . . ?
O4 Nd1 O7 115.3(2) . . ?
O18 Nd1 O12 82.60(18) 4_545 . ?
O13 Nd1 O12 70.24(18) . . ?
O3 Nd1 O12 158.49(19) . . ?
O10 Nd1 O12 50.33(19) . . ?
O5 Nd1 O12 114.39(18) . . ?
O8 Nd1 O12 69.7(2) . . ?
O4 Nd1 O12 114.16(18) . . ?
O7 Nd1 O12 114.38(19) . . ?
C2 C1 C6 116.8(9) . . ?
C2 C1 C1 122.8(10) . 2_655 ?
C6 C1 C1 120.3(8) . 2_655 ?
C1 C2 C3 122.5(13) . . ?
C1 C2 H2 118.7 . . ?
C3 C2 H2 118.7 . . ?
C4 C3 C2 120.0(12) . . ?
C4 C3 H3 120.0 . . ?
C2 C3 H3 120.0 . . ?
C3 C4 C5 120.6(12) . . ?
C3 C4 H4 119.7 . . ?
C5 C4 H4 119.7 . . ?
C4 C5 C6 117.5(13) . . ?
C4 C5 H5 121.2 . . ?
C6 C5 H5 121.2 . . ?
O1 C6 C1 115.8(8) . . ?
O1 C6 C5 121.8(12) . . ?
C1 C6 C5 122.3(10) . . ?
O1 C7 C8 112.3(10) . . ?
O1 C7 H7A 109.1 . . ?
C8 C7 H7A 109.1 . . ?
O1 C7 H7B 109.1 . . ?
C8 C7 H7B 109.1 . . ?
H7A C7 H7B 107.9 . . ?
C7 C8 O2 110.0(9) . . ?
C7 C8 H8A 109.7 . . ?
O2 C8 H8A 109.7 . . ?
C7 C8 H8B 109.7 . . ?
O2 C8 H8B 109.7 . . ?
H8A C8 H8B 108.2 . . ?
O2 C9 C10 122.4(10) . . ?
O2 C9 C14 116.7(8) . . ?
C10 C9 C14 120.9(11) . . ?
C11 C10 C9 121.6(14) . . ?
C11 C10 H10 119.2 . . ?
C9 C10 H10 119.2 . . ?
C10 C11 C12 119.4(14) . . ?
C10 C11 H11 120.3 . . ?
C12 C11 H11 120.3 . . ?
C13 C12 C11 121.7(13) . . ?
C13 C12 H12 119.1 . . ?
C11 C12 H12 119.1 . . ?
C14 C13 C12 119.0(11) . . ?
C14 C13 H13 120.5 . . ?
C12 C13 H13 120.5 . . ?
C13 C14 C9 117.3(9) . . ?
C13 C14 C15 116.7(8) . . ?
C9 C14 C15 126.0(9) . . ?
O3 C15 N1 121.2(8) . . ?
O3 C15 C14 120.6(8) . . ?
N1 C15 C14 118.1(7) . . ?
N1 C16 C17 110.6(8) . . ?
N1 C16 H16A 109.5 . . ?
C17 C16 H16A 109.5 . . ?
N1 C16 H16B 109.5 . . ?
C17 C16 H16B 109.5 . . ?
H16A C16 H16B 108.1 . . ?
C22 C17 C18 121.0(11) . . ?
C22 C17 C16 119.3(11) . . ?
C18 C17 C16 119.7(11) . . ?
C17 C18 C19 116.2(13) . . ?
C17 C18 H18 121.9 . . ?
C19 C18 H18 121.9 . . ?
C18 C19 C20 119.0(13) . . ?
C18 C19 H19 120.5 . . ?
C20 C19 H19 120.5 . . ?
C21 C20 C19 122.7(17) . . ?
C21 C20 H20 118.7 . . ?
C19 C20 H20 118.7 . . ?
C20 C21 C22 115(2) . . ?
C20 C21 H21 122.3 . . ?
C22 C21 H21 122.3 . . ?
C21 C22 C17 125.6(15) . . ?
C21 C22 H22 117.2 . . ?
C17 C22 H22 117.2 . . ?
C28 C23 C24 122.1(15) . . ?
C28 C23 H23 119.0 . . ?
C24 C23 H23 119.0 . . ?
C25 C24 C23 118.7(18) . . ?
C25 C24 H24 120.7 . . ?
C23 C24 H24 120.7 . . ?
C26 C25 C24 119(3) . . ?
C26 C25 H25 120.6 . . ?
C24 C25 H25 120.6 . . ?
C25 C26 C27 123(3) . . ?
C25 C26 H26 118.4 . . ?
C27 C26 H26 118.4 . . ?
C28 C27 C26 119(2) . . ?
C28 C27 H27 120.5 . . ?
C26 C27 H27 120.5 . . ?
C27 C28 C23 118.4(16) . . ?
C27 C28 C29 118.5(15) . . ?
C23 C28 C29 123.1(13) . . ?
N5 C29 C28 110.9(9) . . ?
N5 C29 H29A 109.5 . . ?
C28 C29 H29A 109.5 . . ?
N5 C29 H29B 109.5 . . ?
C28 C29 H29B 109.5 . . ?
H29A C29 H29B 108.0 . . ?
O13 C30 N5 121.3(7) . . ?
O13 C30 C31 120.4(8) . . ?
N5 C30 C31 118.2(7) . . ?
C32 C31 C36 120.3(8) . . ?
C32 C31 C30 117.5(8) . . ?
C36 C31 C30 122.2(8) . . ?
C31 C32 C33 119.3(10) . . ?
C31 C32 H32 120.4 . . ?
C33 C32 H32 120.4 . . ?
C34 C33 C32 119.8(11) . . ?
C34 C33 H33 120.1 . . ?
C32 C33 H33 120.1 . . ?
C35 C34 C33 121.7(10) . . ?
C35 C34 H34 119.2 . . ?
C33 C34 H34 119.2 . . ?
C34 C35 C36 120.5(10) . . ?
C34 C35 H35 119.8 . . ?
C36 C35 H35 119.8 . . ?
O14 C36 C31 115.5(7) . . ?
O14 C36 C35 126.0(9) . . ?
C31 C36 C35 118.6(9) . . ?
O14 C37 C38 107.2(8) . . ?
O14 C37 H37A 110.3 . . ?
C38 C37 H37A 110.3 . . ?
O14 C37 H37B 110.3 . . ?
C38 C37 H37B 110.3 . . ?
H37A C37 H37B 108.5 . . ?
O15 C38 C37 101.3(9) . . ?
O15 C38 H38A 111.5 . . ?
C37 C38 H38A 111.5 . . ?
O15 C38 H38B 111.5 . . ?
C37 C38 H38B 111.5 . . ?
H38A C38 H38B 109.3 . . ?
C44 C39 O15 116.7(11) . . ?
C44 C39 C40 121.7(12) . . ?
O15 C39 C40 121.4(13) . . ?
C39 C40 C41 116.3(16) . . ?
C39 C40 H40 121.9 . . ?
C41 C40 H40 121.9 . . ?
C42 C41 C40 121.1(18) . . ?
C42 C41 H41 119.5 . . ?
C40 C41 H41 119.5 . . ?
C41 C42 C43 118.5(16) . . ?
C41 C42 H42 120.8 . . ?
C43 C42 H42 120.8 . . ?
C42 C43 C44 123.7(18) . . ?
C42 C43 H43 118.2 . . ?
C44 C43 H43 118.2 . . ?
C39 C44 C43 118.8(14) . . ?
C39 C44 C45 120.8(10) . . ?
C43 C44 C45 120.1(14) . . ?
C50 C45 C46 118.7(12) . . ?
C50 C45 C44 123.4(9) . . ?
C46 C45 C44 117.8(11) . . ?
C47 C46 C45 119.1(13) . . ?
C47 C46 H46 120.4 . . ?
C45 C46 H46 120.4 . . ?
C46 C47 C48 121.0(13) . . ?
C46 C47 H47 119.5 . . ?
C48 C47 H47 119.5 . . ?
C49 C48 C47 118.7(14) . . ?
C49 C48 H48 120.6 . . ?
C47 C48 H48 120.6 . . ?
C50 C49 C48 120.8(13) . . ?
C50 C49 H49 119.6 . . ?
C48 C49 H49 119.6 . . ?
C49 C50 O16 122.1(9) . . ?
C49 C50 C45 121.4(10) . . ?
O16 C50 C45 116.5(9) . . ?
O16 C51 C52 107.8(7) . . ?
O16 C51 H51A 110.1 . . ?
C52 C51 H51A 110.1 . . ?
O16 C51 H51B 110.1 . . ?
C52 C51 H51B 110.1 . . ?
H51A C51 H51B 108.5 . . ?
O17 C52 C51 107.5(7) . . ?
O17 C52 H52A 110.2 . . ?
C51 C52 H52A 110.2 . . ?
O17 C52 H52B 110.2 . . ?
C51 C52 H52B 110.2 . . ?
H52A C52 H52B 108.5 . . ?
O17 C53 C54 123.6(7) . . ?
O17 C53 C58 116.4(7) . . ?
C54 C53 C58 120.0(8) . . ?
C55 C54 C53 120.6(9) . . ?
C55 C54 H54 119.7 . . ?
C53 C54 H54 119.7 . . ?
C54 C55 C56 121.2(9) . . ?
C54 C55 H55 119.4 . . ?
C56 C55 H55 119.4 . . ?
C55 C56 C57 118.3(9) . . ?
C55 C56 H56 120.9 . . ?
C57 C56 H56 120.9 . . ?
C58 C57 C56 122.6(8) . . ?
C58 C57 H57 118.7 . . ?
C56 C57 H57 118.7 . . ?
C57 C58 C53 117.4(7) . . ?
C57 C58 C59 116.9(7) . . ?
C53 C58 C59 125.7(7) . . ?
O18 C59 N6 122.4(7) . . ?
O18 C59 C58 120.0(7) . . ?
N6 C59 C58 117.7(7) . . ?
C61 C60 N6 114.2(9) . . ?
C61 C60 H60A 108.7 . . ?
N6 C60 H60A 108.7 . . ?
C61 C60 H60B 108.7 . . ?
N6 C60 H60B 108.7 . . ?
H60A C60 H60B 107.6 . . ?
C62 C61 C66 120.0(14) . . ?
C62 C61 C60 120.4(14) . . ?
C66 C61 C60 119.4(12) . . ?
C61 C62 C63 120.0(17) . . ?
C61 C62 H62 120.0 . . ?
C63 C62 H62 120.0 . . ?
C64 C63 C62 120.0(16) . . ?
C64 C63 H63 120.0 . . ?
C62 C63 H63 120.0 . . ?
C63 C64 C65 120.0(16) . . ?
C63 C64 H64 120.0 . . ?
C65 C64 H64 120.0 . . ?
C66 C65 C64 120.0(16) . . ?
C66 C65 H65 120.0 . . ?
C64 C65 H65 120.0 . . ?
C61 C66 C65 120.0(13) . . ?
C61 C66 H66 120.0 . . ?
C65 C66 H66 120.0 . . ?
C15 N1 C16 123.5(7) . . ?
C15 N1 H1 118.2 . . ?
C16 N1 H1 118.2 . . ?
O6 N2 O5 122.2(9) . . ?
O6 N2 O4 120.2(9) . . ?
O5 N2 O4 117.7(7) . . ?
O9 N3 O7 123.9(8) . . ?
O9 N3 O8 120.7(8) . . ?
O7 N3 O8 115.4(7) . . ?
O11 N4 O12 121.8(8) . . ?
O11 N4 O10 122.3(8) . . ?
O12 N4 O10 115.9(6) . . ?
C30 N5 C29 124.7(8) . . ?
C30 N5 H5A 117.6 . . ?
C29 N5 H5A 117.6 . . ?
C59 N6 C60 122.8(8) . . ?
C59 N6 H6 118.6 . . ?
C60 N6 H6 118.6 . . ?
C6 O1 C7 116.6(9) . . ?
C9 O2 C8 122.6(9) . . ?
C15 O3 Nd1 146.7(5) . . ?
N2 O4 Nd1 95.3(5) . . ?
N2 O5 Nd1 95.8(5) . . ?
N3 O7 Nd1 97.4(5) . . ?
N3 O8 Nd1 97.0(5) . . ?
N4 O10 Nd1 97.6(4) . . ?
N4 O12 Nd1 96.0(5) . . ?
C30 O13 Nd1 167.6(5) . . ?
C36 O14 C37 119.4(7) . . ?
C39 O15 C38 122.5(9) . . ?
C50 O16 C51 117.2(7) . . ?
C53 O17 C52 117.7(6) . . ?
C59 O18 Nd1 161.6(6) . 4 ?
H1W O19 H2W 105.8 . . ?
H3W O20 H4W 108.1 . . ?
H5W O21 H6W 102.0 . . ?

loop_
_geom_bond_atom_site_label_1
_geom_bond_atom_site_label_2
_geom_bond_distance
_geom_bond_site_symmetry_2
_geom_bond_publ_flag
Nd1 O18 2.375(5) 4_545 ?
Nd1 O13 2.396(5) . ?
Nd1 O3 2.412(5) . ?
Nd1 O10 2.524(5) . ?
Nd1 O5 2.529(6) . ?
Nd1 O8 2.530(5) . ?
Nd1 O4 2.531(5) . ?
Nd1 O7 2.537(5) . ?
Nd1 O12 2.562(5) . ?
C1 C2 1.338(13) . ?
C1 C6 1.409(14) . ?
C1 C1 1.444(18) 2_655 ?
C2 C3 1.406(17) . ?
C2 H2 0.9300 . ?
C3 C4 1.355(19) . ?
C3 H3 0.9300 . ?
C4 C5 1.387(17) . ?
C4 H4 0.9300 . ?
C5 C6 1.410(14) . ?
C5 H5 0.9300 . ?
C6 O1 1.367(11) . ?
C7 O1 1.399(15) . ?
C7 C8 1.459(17) . ?
C7 H7A 0.9700 . ?
C7 H7B 0.9700 . ?
C8 O2 1.460(11) . ?
C8 H8A 0.9700 . ?
C8 H8B 0.9700 . ?
C9 O2 1.352(12) . ?
C9 C10 1.390(14) . ?
C9 C14 1.427(12) . ?
C10 C11 1.306(18) . ?
C10 H10 0.9300 . ?
C11 C12 1.400(18) . ?
C11 H11 0.9300 . ?
C12 C13 1.399(15) . ?
C12 H12 0.9300 . ?
C13 C14 1.390(12) . ?
C13 H13 0.9300 . ?
C14 C15 1.473(11) . ?
C15 O3 1.250(9) . ?
C15 N1 1.304(10) . ?
C16 N1 1.467(11) . ?
C16 C17 1.506(13) . ?
C16 H16A 0.9700 . ?
C16 H16B 0.9700 . ?
C17 C22 1.355(16) . ?
C17 C18 1.358(13) . ?
C18 C19 1.40(2) . ?
C18 H18 0.9300 . ?
C19 C20 1.44(2) . ?
C19 H19 0.9300 . ?
C20 C21 1.32(2) . ?
C20 H20 0.9300 . ?
C21 C22 1.34(2) . ?
C21 H21 0.9300 . ?
C22 H22 0.9300 . ?
C23 C28 1.368(15) . ?
C23 C24 1.429(19) . ?
C23 H23 0.9300 . ?
C24 C25 1.33(2) . ?
C24 H24 0.9300 . ?
C25 C26 1.33(3) . ?
C25 H25 0.9300 . ?
C26 C27 1.44(3) . ?
C26 H26 0.9300 . ?
C27 C28 1.31(2) . ?
C27 H27 0.9300 . ?
C28 C29 1.500(16) . ?
C29 N5 1.481(11) . ?
C29 H29A 0.9700 . ?
C29 H29B 0.9700 . ?
C30 O13 1.236(9) . ?
C30 N5 1.309(10) . ?
C30 C31 1.485(10) . ?
C31 C32 1.388(13) . ?
C31 C36 1.395(11) . ?
C32 C33 1.388(14) . ?
C32 H32 0.9300 . ?
C33 C34 1.376(16) . ?
C33 H33 0.9300 . ?
C34 C35 1.333(15) . ?
C34 H34 0.9300 . ?
C35 C36 1.405(12) . ?
C35 H35 0.9300 . ?
C36 O14 1.334(10) . ?
C37 O14 1.446(10) . ?
C37 C38 1.482(14) . ?
C37 H37A 0.9700 . ?
C37 H37B 0.9700 . ?
C38 O15 1.445(13) . ?
C38 H38A 0.9700 . ?
C38 H38B 0.9700 . ?
C39 C44 1.319(15) . ?
C39 O15 1.402(12) . ?
C39 C40 1.414(17) . ?
C40 C41 1.43(2) . ?
C40 H40 0.9300 . ?
C41 C42 1.34(3) . ?
C41 H41 0.9300 . ?
C42 C43 1.35(3) . ?
C42 H42 0.9300 . ?
C43 C44 1.365(15) . ?
C43 H43 0.9300 . ?
C44 C45 1.469(15) . ?
C45 C50 1.379(13) . ?
C45 C46 1.409(15) . ?
C46 C47 1.370(19) . ?
C46 H46 0.9300 . ?
C47 C48 1.383(19) . ?
C47 H47 0.9300 . ?
C48 C49 1.383(17) . ?
C48 H48 0.9300 . ?
C49 C50 1.342(14) . ?
C49 H49 0.9300 . ?
C50 O16 1.350(10) . ?
C51 O16 1.422(9) . ?
C51 C52 1.522(12) . ?
C51 H51A 0.9700 . ?
C51 H51B 0.9700 . ?
C52 O17 1.456(9) . ?
C52 H52A 0.9700 . ?
C52 H52B 0.9700 . ?
C53 O17 1.356(9) . ?
C53 C54 1.388(11) . ?
C53 C58 1.424(10) . ?
C54 C55 1.354(13) . ?
C54 H54 0.9300 . ?
C55 C56 1.388(14) . ?
C55 H55 0.9300 . ?
C56 C57 1.392(12) . ?
C56 H56 0.9300 . ?
C57 C58 1.372(11) . ?
C57 H57 0.9300 . ?
C58 C59 1.507(11) . ?
C59 O18 1.245(9) . ?
C59 N6 1.290(10) . ?
C60 C61 1.405(16) . ?
C60 N6 1.440(12) . ?
C60 H60A 0.9700 . ?
C60 H60B 0.9700 . ?
C61 C62 1.390(16) . ?
C61 C66 1.390(16) . ?
C62 C63 1.390(18) . ?
C62 H62 0.9300 . ?
C63 C64 1.39(2) . ?
C63 H63 0.9300 . ?
C64 C65 1.390(17) . ?
C64 H64 0.9300 . ?
C65 C66 1.390(16) . ?
C65 H65 0.9300 . ?
C66 H66 0.9300 . ?
N1 H1 0.8600 . ?
N2 O6 1.232(9) . ?
N2 O5 1.253(9) . ?
N2 O4 1.266(9) . ?
N3 O9 1.213(8) . ?
N3 O7 1.252(9) . ?
N3 O8 1.278(9) . ?
N4 O11 1.211(8) . ?
N4 O12 1.272(8) . ?
N4 O10 1.279(8) . ?
N5 H5A 0.8600 . ?
N6 H6 0.8600 . ?
O18 Nd1 2.375(5) 4 ?
O19 H1W 0.8762 . ?
O19 H2W 0.8786 . ?
O20 H3W 0.9138 . ?
O20 H4W 0.8637 . ?
O21 H5W 0.8737 . ?
O21 H6W 0.8840 . ?

loop_
_geom_torsion_atom_site_label_1
_geom_torsion_atom_site_label_2
_geom_torsion_atom_site_label_3
_geom_torsion_atom_site_label_4
_geom_torsion
_geom_torsion_site_symmetry_1
_geom_torsion_site_symmetry_2
_geom_torsion_site_symmetry_3
_geom_torsion_site_symmetry_4
_geom_torsion_publ_flag
C6 C1 C2 C3 -4.3(17) . . . . ?
C1 C1 C2 C3 172.3(12) 2_655 . . . ?
C1 C2 C3 C4 3(2) . . . . ?
C2 C3 C4 C5 0(2) . . . . ?
C3 C4 C5 C6 -3(2) . . . . ?
C2 C1 C6 O1 -175.6(9) . . . . ?
C1 C1 C6 O1 7.7(14) 2_655 . . . ?
C2 C1 C6 C5 1.9(16) . . . . ?
C1 C1 C6 C5 -174.8(10) 2_655 . . . ?
C4 C5 C6 O1 178.9(11) . . . . ?
C4 C5 C6 C1 1.5(17) . . . . ?
O1 C7 C8 O2 63.5(12) . . . . ?
O2 C9 C10 C11 -178.8(12) . . . . ?
C14 C9 C10 C11 0.9(19) . . . . ?
C9 C10 C11 C12 -2(2) . . . . ?
C10 C11 C12 C13 2(2) . . . . ?
C11 C12 C13 C14 -0.7(19) . . . . ?
C12 C13 C14 C9 -0.4(14) . . . . ?
C12 C13 C14 C15 177.1(9) . . . . ?
O2 C9 C14 C13 -180.0(8) . . . . ?
C10 C9 C14 C13 0.4(14) . . . . ?
O2 C9 C14 C15 2.8(13) . . . . ?
C10 C9 C14 C15 -176.9(9) . . . . ?
C13 C14 C15 O3 -3.2(12) . . . . ?
C9 C14 C15 O3 174.1(8) . . . . ?
C13 C14 C15 N1 178.2(8) . . . . ?
C9 C14 C15 N1 -4.5(12) . . . . ?
N1 C16 C17 C22 112.1(12) . . . . ?
N1 C16 C17 C18 -68.8(14) . . . . ?
C22 C17 C18 C19 -1(2) . . . . ?
C16 C17 C18 C19 179.8(13) . . . . ?
C17 C18 C19 C20 2(2) . . . . ?
C18 C19 C20 C21 -3(3) . . . . ?
C19 C20 C21 C22 3(3) . . . . ?
C20 C21 C22 C17 -3(3) . . . . ?
C18 C17 C22 C21 2(2) . . . . ?
C16 C17 C22 C21 -179.4(15) . . . . ?
C28 C23 C24 C25 0(2) . . . . ?
C23 C24 C25 C26 2(3) . . . . ?
C24 C25 C26 C27 -1(3) . . . . ?
C25 C26 C27 C28 -1(3) . . . . ?
C26 C27 C28 C23 3(2) . . . . ?
C26 C27 C28 C29 -178.1(14) . . . . ?
C24 C23 C28 C27 -2.3(17) . . . . ?
C24 C23 C28 C29 178.6(11) . . . . ?
C27 C28 C29 N5 101.7(12) . . . . ?
C23 C28 C29 N5 -79.1(12) . . . . ?
O13 C30 C31 C32 -46.9(12) . . . . ?
N5 C30 C31 C32 129.2(10) . . . . ?
O13 C30 C31 C36 131.7(8) . . . . ?
N5 C30 C31 C36 -52.1(12) . . . . ?
C36 C31 C32 C33 1.1(15) . . . . ?
C30 C31 C32 C33 179.8(10) . . . . ?
C31 C32 C33 C34 -0.5(19) . . . . ?
C32 C33 C34 C35 -1(2) . . . . ?
C33 C34 C35 C36 2.2(19) . . . . ?
C32 C31 C36 O14 178.7(8) . . . . ?
C30 C31 C36 O14 0.1(11) . . . . ?
C32 C31 C36 C35 -0.1(13) . . . . ?
C30 C31 C36 C35 -178.7(8) . . . . ?
C34 C35 C36 O14 179.8(10) . . . . ?
C34 C35 C36 C31 -1.5(15) . . . . ?
O14 C37 C38 O15 65.7(10) . . . . ?
C44 C39 C40 C41 0.5(17) . . . . ?
O15 C39 C40 C41 174.6(10) . . . . ?
C39 C40 C41 C42 -1(2) . . . . ?
C40 C41 C42 C43 1(3) . . . . ?
C41 C42 C43 C44 0(3) . . . . ?
O15 C39 C44 C43 -174.4(8) . . . . ?
C40 C39 C44 C43 0.0(16) . . . . ?
O15 C39 C44 C45 0.0(15) . . . . ?
C40 C39 C44 C45 174.4(9) . . . . ?
C42 C43 C44 C39 0.0(18) . . . . ?
C42 C43 C44 C45 -174.5(13) . . . . ?
C39 C44 C45 C50 58.1(15) . . . . ?
C43 C44 C45 C50 -127.6(11) . . . . ?
C39 C44 C45 C46 -119.7(11) . . . . ?
C43 C44 C45 C46 54.7(14) . . . . ?
C50 C45 C46 C47 -0.2(18) . . . . ?
C44 C45 C46 C47 177.7(13) . . . . ?
C45 C46 C47 C48 -4(2) . . . . ?
C46 C47 C48 C49 6(3) . . . . ?
C47 C48 C49 C50 -5(2) . . . . ?
C48 C49 C50 O16 178.3(12) . . . . ?
C48 C49 C50 C45 0(2) . . . . ?
C46 C45 C50 C49 2.0(16) . . . . ?
C44 C45 C50 C49 -175.8(11) . . . . ?
C46 C45 C50 O16 -176.0(9) . . . . ?
C44 C45 C50 O16 6.3(15) . . . . ?
O16 C51 C52 O17 67.8(9) . . . . ?
O17 C53 C54 C55 179.5(9) . . . . ?
C58 C53 C54 C55 0.4(14) . . . . ?
C53 C54 C55 C56 -0.3(18) . . . . ?
C54 C55 C56 C57 -0.8(18) . . . . ?
C55 C56 C57 C58 2.0(16) . . . . ?
C56 C57 C58 C53 -2.0(13) . . . . ?
C56 C57 C58 C59 177.7(9) . . . . ?
O17 C53 C58 C57 -178.4(7) . . . . ?
C54 C53 C58 C57 0.8(12) . . . . ?
O17 C53 C58 C59 2.0(12) . . . . ?
C54 C53 C58 C59 -178.8(8) . . . . ?
C57 C58 C59 O18 -8.1(12) . . . . ?
C53 C58 C59 O18 171.6(8) . . . . ?
C57 C58 C59 N6 172.0(9) . . . . ?
C53 C58 C59 N6 -8.4(13) . . . . ?
N6 C60 C61 C62 -79.9(15) . . . . ?
N6 C60 C61 C66 94.3(13) . . . . ?
C66 C61 C62 C63 0.0(17) . . . . ?
C60 C61 C62 C63 174.2(11) . . . . ?
C61 C62 C63 C64 0.0(18) . . . . ?
C62 C63 C64 C65 0.0(19) . . . . ?
C63 C64 C65 C66 0.0(19) . . . . ?
C62 C61 C66 C65 0.0(16) . . . . ?
C60 C61 C66 C65 -174.2(10) . . . . ?
C64 C65 C66 C61 0.0(17) . . . . ?
O3 C15 N1 C16 1.0(14) . . . . ?
C14 C15 N1 C16 179.6(9) . . . . ?
C17 C16 N1 C15 -158.5(9) . . . . ?
O13 C30 N5 C29 -0.1(16) . . . . ?
C31 C30 N5 C29 -176.3(10) . . . . ?
C28 C29 N5 C30 -109.1(12) . . . . ?
O18 C59 N6 C60 -1.1(17) . . . . ?
C58 C59 N6 C60 178.9(10) . . . . ?
C61 C60 N6 C59 -147.1(12) . . . . ?
C1 C6 O1 C7 -144.5(10) . . . . ?
C5 C6 O1 C7 38.0(14) . . . . ?
C8 C7 O1 C6 68.3(11) . . . . ?
C10 C9 O2 C8 -4.3(14) . . . . ?
C14 C9 O2 C8 176.1(8) . . . . ?
C7 C8 O2 C9 -168.6(10) . . . . ?
N1 C15 O3 Nd1 84.4(12) . . . . ?
C14 C15 O3 Nd1 -94.2(11) . . . . ?
O18 Nd1 O3 C15 -179.5(10) 4_545 . . . ?
O13 Nd1 O3 C15 -94.8(10) . . . . ?
O10 Nd1 O3 C15 101.4(10) . . . . ?
O5 Nd1 O3 C15 58.3(10) . . . . ?
O8 Nd1 O3 C15 -8.5(10) . . . . ?
O4 Nd1 O3 C15 108.7(10) . . . . ?
O7 Nd1 O3 C15 -13.2(10) . . . . ?
O12 Nd1 O3 C15 -117.1(10) . . . . ?
O6 N2 O4 Nd1 -170.8(7) . . . . ?
O5 N2 O4 Nd1 8.8(7) . . . . ?
O18 Nd1 O4 N2 170.2(4) 4_545 . . . ?
O13 Nd1 O4 N2 -167.8(4) . . . . ?
O3 Nd1 O4 N2 -99.2(4) . . . . ?
O10 Nd1 O4 N2 76.6(4) . . . . ?
O5 Nd1 O4 N2 -5.0(4) . . . . ?
O8 Nd1 O4 N2 18.5(5) . . . . ?
O7 Nd1 O4 N2 -37.9(5) . . . . ?
O12 Nd1 O4 N2 97.5(4) . . . . ?
O6 N2 O5 Nd1 170.8(7) . . . . ?
O4 N2 O5 Nd1 -8.8(7) . . . . ?
O18 Nd1 O5 N2 -0.3(5) 4_545 . . . ?
O13 Nd1 O5 N2 168.9(4) . . . . ?
O3 Nd1 O5 N2 84.8(4) . . . . ?
O10 Nd1 O5 N2 -72.6(4) . . . . ?
O8 Nd1 O5 N2 -153.3(5) . . . . ?
O4 Nd1 O5 N2 5.0(4) . . . . ?
O7 Nd1 O5 N2 153.9(5) . . . . ?
O12 Nd1 O5 N2 -97.0(4) . . . . ?
O9 N3 O7 Nd1 -175.1(7) . . . . ?
O8 N3 O7 Nd1 5.2(7) . . . . ?
O18 Nd1 O7 N3 -157.0(5) 4_545 . . . ?
O13 Nd1 O7 N3 -95.6(5) . . . . ?
O3 Nd1 O7 N3 171.5(5) . . . . ?
O10 Nd1 O7 N3 25.4(5) . . . . ?
O5 Nd1 O7 N3 77.6(5) . . . . ?
O8 Nd1 O7 N3 -3.1(4) . . . . ?
O4 Nd1 O7 N3 103.8(5) . . . . ?
O12 Nd1 O7 N3 -31.5(5) . . . . ?
O9 N3 O8 Nd1 175.1(6) . . . . ?
O7 N3 O8 Nd1 -5.2(7) . . . . ?
O18 Nd1 O8 N3 157.7(4) 4_545 . . . ?
O13 Nd1 O8 N3 85.4(4) . . . . ?
O3 Nd1 O8 N3 -2.8(5) . . . . ?
O10 Nd1 O8 N3 -151.9(5) . . . . ?
O5 Nd1 O8 N3 -78.4(4) . . . . ?
O4 Nd1 O8 N3 -97.3(4) . . . . ?
O7 Nd1 O8 N3 3.0(4) . . . . ?
O12 Nd1 O8 N3 155.5(5) . . . . ?
O11 N4 O10 Nd1 177.2(6) . . . . ?
O12 N4 O10 Nd1 -3.1(6) . . . . ?
O18 Nd1 O10 N4 85.2(4) 4_545 . . . ?
O13 Nd1 O10 N4 3.5(5) . . . . ?
O3 Nd1 O10 N4 164.6(4) . . . . ?
O5 Nd1 O10 N4 -148.9(5) . . . . ?
O8 Nd1 O10 N4 -73.8(4) . . . . ?
O4 Nd1 O10 N4 156.8(5) . . . . ?
O7 Nd1 O10 N4 -95.9(4) . . . . ?
O12 Nd1 O10 N4 1.8(4) . . . . ?
O11 N4 O12 Nd1 -177.3(6) . . . . ?
O10 N4 O12 Nd1 3.1(6) . . . . ?
O18 Nd1 O12 N4 -93.3(4) 4_545 . . . ?
O13 Nd1 O12 N4 179.7(5) . . . . ?
O3 Nd1 O12 N4 -156.6(5) . . . . ?
O10 Nd1 O12 N4 -1.8(4) . . . . ?
O5 Nd1 O12 N4 28.5(5) . . . . ?
O8 Nd1 O12 N4 85.7(4) . . . . ?
O4 Nd1 O12 N4 -27.3(5) . . . . ?
O7 Nd1 O12 N4 108.5(4) . . . . ?
C31 C30 O13 Nd1 -4(3) . . . . ?
O18 Nd1 O13 C30 47(2) 4_545 . . . ?
O3 Nd1 O13 C30 -41(3) . . . . ?
O10 Nd1 O13 C30 129(2) . . . . ?
O5 Nd1 O13 C30 -124(2) . . . . ?
O8 Nd1 O13 C30 -160(3) . . . . ?
O4 Nd1 O13 C30 26(3) . . . . ?
O7 Nd1 O13 C30 -110(3) . . . . ?
O12 Nd1 O13 C30 131(3) . . . . ?
C31 C36 O14 C37 170.1(7) . . . . ?
C35 C36 O14 C37 -11.2(12) . . . . ?
C38 C37 O14 C36 -150.4(9) . . . . ?
C44 C39 O15 C38 174.8(10) . . . . ?
C40 C39 O15 C38 0.4(15) . . . . ?
C37 C38 O15 C39 171.2(8) . . . . ?
C49 C50 O16 C51 5.8(14) . . . . ?
C45 C50 O16 C51 -176.3(9) . . . . ?
C52 C51 O16 C50 168.1(8) . . . . ?
C54 C53 O17 C52 -7.7(12) . . . . ?
C58 C53 O17 C52 171.4(7) . . . . ?
C51 C52 O17 C53 179.2(7) . . . . ?
N6 C59 O18 Nd1 90.9(19) . . . 4 ?
C58 C59 O18 Nd1 -89.1(18) . . . 4 ?
